data_7007920
loop_
_publ_author_name
'Manz, Thomas A.'
'Fenwick, Andrew E.'
'Phomphrai, Khamphee'
'Rothwell, Ian P.'
'Thomson, Kendall T.'

_publ_section_title
;
 The nature of aryloxide and arylsulfide ligand bonding in
 dimethyltitanium complexes containing cyclopentadienyl ligation.
;
_journal_issue 4
_journal_name_full 'Dalton transactions (Cambridge, England : 2003)'
_journal_page_first 668
_journal_page_last 674
_journal_paper_doi 10.1039/b412455c
_journal_year 2005
_chemical_absolute_configuration ad
_chemical_formula_moiety 'C22 H34 S1 Ti1'
_chemical_formula_sum 'C22 H34 S Ti'
_chemical_formula_weight 378.48
_chemical_name_systematic ' ?'
_space_group_IT_number 5
_symmetry_cell_setting monoclinic
_symmetry_space_group_name_Hall 'C 2y'
_symmetry_space_group_name_H-M 'C 1 2 1'
_atom_type_scat_source 'International Tables for Crystallography (Vol C)'
_audit_creation_date 2-10-03
_audit_creation_method from_MolEN_and_SHELXL
_audit_update_record ' ?'
_cell_angle_alpha 90.00
_cell_angle_beta 102.689(3)
_cell_angle_gamma 90.00
_cell_formula_units_Z 8
_cell_length_a 32.440(3)
_cell_length_b 8.3708(3)
_cell_length_c 15.9783(13)
_cell_measurement_reflns_used 11077
_cell_measurement_temperature 150
_cell_measurement_theta_max 23
_cell_measurement_theta_min 1
_cell_volume 4232.9(5)
_computing_cell_refinement DENZO/SCALEPACK_(Otwinowski,_1996)
_computing_data_collection Collect_(Nonius,_1998)
_computing_data_reduction DENZO/SCALEPACK_(Otwinowski,_1996)
_computing_molecular_graphics
;
ORTEP (Johnson, 1976)
PLATON (Spek, 1997)
;
_computing_publication_material CIF_VAX_MolEN_(Fair,_1990)
_computing_structure_refinement SHELX97_(Sheldrick,_1997)
_computing_structure_solution Direct_methods_(SIR2002,_Burla_et_al.,_2003)
_diffrn_ambient_temperature 150
_diffrn_measured_fraction_theta_max 0.9259
_diffrn_measurement_device_type Nonius_KappaCCD
_diffrn_measurement_method \w
_diffrn_radiation_type MO-K\a
_diffrn_radiation_wavelength 0.71073
_diffrn_reflns_av_R_equivalents 0.076
_diffrn_reflns_limit_h_max 36
_diffrn_reflns_limit_h_min -35
_diffrn_reflns_limit_k_max 9
_diffrn_reflns_limit_k_min -8
_diffrn_reflns_limit_l_max 18
_diffrn_reflns_limit_l_min -18
_diffrn_reflns_number 11077
_diffrn_reflns_theta_max 23.77
_diffrn_reflns_theta_min 1.29
_exptl_absorpt_coefficient_mu 0.495
_exptl_absorpt_correction_T_max 0.9636
_exptl_absorpt_correction_T_min 0.8866
_exptl_absorpt_correction_type multi-scan_(Otwinowski_&_Minor,_1
_exptl_crystal_colour colorless
_exptl_crystal_density_diffrn 1.19
_exptl_crystal_description plate
_exptl_crystal_F_000 1632
_exptl_crystal_size_max 0.30
_exptl_crystal_size_mid 0.23
_exptl_crystal_size_min 0.08
_refine_diff_density_max 1.90
_refine_diff_density_min -0.45
_refine_ls_abs_structure_details 'Flack H. D. (1983), Acta Cryst. A39, 876-881'
_refine_ls_abs_structure_Flack -0.01(6)
_refine_ls_extinction_method none
_refine_ls_goodness_of_fit_ref 1.034
_refine_ls_hydrogen_treatment H_atoms_riding
_refine_ls_matrix_type full
_refine_ls_number_parameters 484
_refine_ls_number_reflns 5986
_refine_ls_number_restraints 13
_refine_ls_R_factor_all 0.098
_refine_ls_R_factor_gt 0.077
_refine_ls_shift/su_max 0.001
_refine_ls_structure_factor_coef Fsqd
_refine_ls_weighting_details '1/[\s^2^(Fo^2^)+(0.1354P)^2^+0.0000P] where P=(Fo^2^+2Fc^2^)/3  '
_refine_ls_weighting_scheme calc
_refine_ls_wR_factor_gt 0.187
_refine_ls_wR_factor_ref 0.204
_reflns_Friedel_coverage 0.8443
_reflns_number_gt 5338
_reflns_number_total 5986
_reflns_threshold_expression >2.0\s(I)
_cod_data_source_file b412455c.txt
_cod_data_source_block AF3113
_cod_depositor_comments
;
The following automatic conversions were performed:
'_refine_ls_weighting_scheme' value 'calc ' changed to 'calc' according to
'/home/saulius/struct/CIF-dictionaries/cif_core.dic' dictionary named
'cif_core.dic' version 2.4.1 from 2010-06-29.

Automatic conversion script
Id: cif_fix_enum 1527 2010-12-29 10:47:43Z saulius 
;
_cod_original_formula_sum 'C22 H34 S1 Ti1'
_cod_database_code 7007920

loop_
_symmetry_equiv_pos_as_xyz
'x, y, z'
'-x, y, -z'
'x+1/2, y+1/2, z'
'-x+1/2, y+1/2, -z'

loop_
_atom_site_label
_atom_site_type_symbol
_atom_site_fract_x
_atom_site_fract_y
_atom_site_fract_z
_atom_site_U_iso_or_equiv
_atom_site_adp_type
_atom_site_occupancy
_atom_site_symmetry_multiplicity
_atom_site_calc_flag
_atom_site_refinement_flags
_atom_site_disorder_assembly
_atom_site_disorder_group
Ti(1) Ti 0.65667(4) 0.18333(15) 0.37710(8) 0.0274(3) Uani 1 1 d . . .
Ti(2) Ti 0.65409(4) -0.30608(16) 0.75798(8) 0.0318(4) Uani 1 1 d . . .
S(2) S 0.66380(6) -0.0340(2) 0.74013(12) 0.0285(4) Uani 1 1 d . . .
S(1]) S 0.66671(6) 0.4545(2) 0.40638(12) 0.0273(4) Uani 1 1 d . . .
C(11) C 0.7226(2) 0.1443(9) 0.4741(5) 0.0324(18) Uani 1 1 d . . .
C(12) C 0.6913(3) 0.1467(9) 0.5234(5) 0.039(2) Uani 1 1 d . . .
C(13) C 0.6644(3) 0.0186(9) 0.4979(5) 0.041(2) Uani 1 1 d . . .
C(14) C 0.6787(3) -0.0658(10) 0.4339(5) 0.041(2) Uani 1 1 d . . .
C(15) C 0.7147(2) 0.0096(9) 0.4204(5) 0.0346(18) Uani 1 1 d . . .
C(16) C 0.5923(3) 0.1356(10) 0.3591(6) 0.044(2) Uani 1 1 d . . .
C(17) C 0.6621(3) 0.1345(10) 0.2530(5) 0.039(2) Uani 1 1 d . . .
C(21) C 0.7184(2) -0.3344(10) 0.7142(5) 0.0392(19) Uani 1 1 d . . .
C(22) C 0.7137(3) -0.4687(11) 0.7636(7) 0.049(2) Uani 1 1 d . . .
C(23) C 0.6790(3) -0.5547(10) 0.7211(5) 0.044(2) Uani 1 1 d . . .
C(24) C 0.6618(3) -0.4727(9) 0.6433(6) 0.044(2) Uani 1 1 d . . .
C(25) C 0.6863(3) -0.3381(11) 0.6393(5) 0.043(2) Uani 1 1 d . . .
C(26) C 0.5902(3) -0.3592(11) 0.7228(6) 0.053(2) Uani 1 1 d . . .
C(27) C 0.6619(3) -0.3526(11) 0.8871(5) 0.048(2) Uani 1 1 d . . .
C(111) C 0.6311(2) 0.5423(8) 0.3177(5) 0.0314(18) Uani 1 1 d . . .
C(112) C 0.6449(3) 0.5816(9) 0.2435(5) 0.0355(19) Uani 1 1 d . . .
C(113) C 0.6176(4) 0.6693(11) 0.1774(5) 0.060(3) Uani 1 1 d . . .
C(114) C 0.5778(4) 0.7175(11) 0.1845(7) 0.067(3) Uani 1 1 d . D .
C(115) C 0.5649(3) 0.6725(11) 0.2574(8) 0.065(3) Uani 1 1 d . . .
C(116) C 0.5903(3) 0.5886(9) 0.3237(7) 0.045(2) Uani 1 1 d . . .
C(121) C 0.7204(3) 0.6721(11) 0.2675(6) 0.045(2) Uani 1 1 d . . .
C(122) C 0.6889(3) 0.5429(10) 0.2323(5) 0.044(2) Uani 1 1 d . . .
C(123) C 0.6921(4) 0.4986(11) 0.1408(6) 0.070(3) Uani 1 1 d . . .
C(142) C 0.5491(4) 0.8045(11) 0.1109(7) 0.084(4) Uani 1 1 d D . .
C(14A) C 0.5751(6) 0.851(2) 0.0334(11) 0.051(5) Uani 0.50 1 d PD D 1
C(14B) C 0.5034(5) 0.853(2) 0.1406(12) 0.047(5) Uani 0.50 1 d PD D 2
C(15A) C 0.5339(6) 0.967(2) 0.1341(11) 0.056(5) Uani 0.50 1 d PD D 1
C(15B) C 0.5650(6) 0.979(2) 0.1020(15) 0.069(6) Uani 0.50 1 d PD D 2
C(161) C 0.5773(3) 0.6967(13) 0.4615(7) 0.060(3) Uani 1 1 d . . .
C(162) C 0.5728(3) 0.5518(11) 0.4026(8) 0.060(3) Uani 1 1 d . . .
C(163) C 0.5270(3) 0.4924(14) 0.3821(11) 0.098(5) Uani 1 1 d . . .
C(211) C 0.6272(3) 0.0539(8) 0.7970(6) 0.0348(19) Uani 1 1 d . . .
C(212) C 0.5867(3) 0.0932(10) 0.7536(7) 0.043(2) Uani 1 1 d . . .
C(213) C 0.5607(3) 0.1772(12) 0.7969(9) 0.068(3) Uani 1 1 d . . .
C(214) C 0.5740(4) 0.2242(11) 0.8813(10) 0.074(4) Uani 1 1 d . C .
C(215) C 0.6145(5) 0.1793(12) 0.9238(6) 0.094(5) Uani 1 1 d . . .
C(216) C 0.6422(4) 0.0933(10) 0.8834(6) 0.053(3) Uani 1 1 d . . .
C(221) C 0.5759(3) 0.1942(13) 0.6052(6) 0.060(2) Uani 1 1 d . . .
C(222) C 0.5699(3) 0.0537(11) 0.6598(7) 0.052(3) Uani 1 1 d . . .
C(223) C 0.5236(3) -0.0022(14) 0.6383(11) 0.096(5) Uani 1 1 d . . .
C(242) C 0.5457(4) 0.3095(12) 0.9312(8) 0.089(5) Uani 1 1 d D . .
C(24A) C 0.5402(7) 0.4831(18) 0.8983(13) 0.053(5) Uani 0.50 1 d PD C 1
C(24B) C 0.5615(6) 0.4846(17) 0.9490(13) 0.049(5) Uani 0.50 1 d PD C 2
C(25A) C 0.5711(6) 0.340(2) 1.0346(10) 0.048(5) Uani 0.50 1 d PD C 1
C(25B) C 0.4989(5) 0.353(2) 0.8600(11) 0.049(5) Uiso 0.50 1 d PD C 2
C(261) C 0.7165(3) 0.1982(14) 0.9339(6) 0.065(3) Uani 1 1 d . . .
C(262) C 0.6865(4) 0.0575(10) 0.9346(6) 0.060(3) Uani 1 1 d . . .
C(263) C 0.6876(5) 0.0033(13) 1.0262(6) 0.096(5) Uani 1 1 d . . .
H(11) H 0.7447 0.2196 0.4767 0.039 Uiso 1 1 calc R . .
H(12) H 0.6891 0.2228 0.5664 0.047 Uiso 1 1 calc R . .
H(13) H 0.6404 -0.0076 0.5201 0.049 Uiso 1 1 calc R . .
H(14) H 0.6660 -0.1584 0.4050 0.049 Uiso 1 1 calc R . .
H(15) H 0.7313 -0.0240 0.3814 0.042 Uiso 1 1 calc R . .
H(21) H 0.7396 -0.2546 0.7289 0.047 Uiso 1 1 calc R . .
H(22) H 0.7314 -0.4961 0.8173 0.059 Uiso 1 1 calc R . .
H(23) H 0.6685 -0.6508 0.7404 0.053 Uiso 1 1 calc R . .
H(24) H 0.6377 -0.5045 0.6012 0.052 Uiso 1 1 calc R . .
H(25) H 0.6822 -0.2623 0.5940 0.051 Uiso 1 1 calc R . .
H(113) H 0.6270 0.6954 0.1269 0.072 Uiso 1 1 calc R . .
H(115) H 0.5372 0.7005 0.2624 0.078 Uiso 1 1 calc R . .
H(122) H 0.6981 0.4460 0.2681 0.053 Uiso 1 1 calc R . .
H(12A) H 0.7111 0.7736 0.2389 0.067 Uiso 1 1 calc R . .
H(12B) H 0.7482 0.6435 0.2571 0.067 Uiso 1 1 calc R . .
H(12C) H 0.7225 0.6832 0.3293 0.067 Uiso 1 1 calc R . .
H(12D) H 0.6715 0.4148 0.1187 0.104 Uiso 1 1 calc R . .
H(12E) H 0.7206 0.4595 0.1413 0.104 Uiso 1 1 calc R . .
H(12F) H 0.6862 0.5930 0.1039 0.104 Uiso 1 1 calc R . .
H(142) H 0.5242 0.7357 0.0862 0.101 Uiso 1 1 calc R A 1
H(14A) H 0.5994 0.9191 0.0575 0.076 Uiso 0.50 1 calc PR D 1
H(14B) H 0.5560 0.9084 -0.0130 0.076 Uiso 0.50 1 calc PR D 1
H(14C) H 0.5849 0.7529 0.0106 0.076 Uiso 0.50 1 calc PR D 1
H(14D) H 0.4891 0.7553 0.1525 0.071 Uiso 0.50 1 calc PR D 2
H(14E) H 0.4850 0.9124 0.0941 0.071 Uiso 0.50 1 calc PR D 2
H(14F) H 0.5099 0.9195 0.1923 0.071 Uiso 0.50 1 calc PR D 2
H(15A) H 0.5119 0.9529 0.1668 0.083 Uiso 0.50 1 calc PR D 1
H(15B) H 0.5224 1.0272 0.0816 0.083 Uiso 0.50 1 calc PR D 1
H(15C) H 0.5577 1.0261 0.1690 0.083 Uiso 0.50 1 calc PR D 1
H(15D) H 0.5710 1.0312 0.1583 0.104 Uiso 0.50 1 calc PR D 2
H(15E) H 0.5431 1.0396 0.0624 0.104 Uiso 0.50 1 calc PR D 2
H(15F) H 0.5908 0.9762 0.0797 0.104 Uiso 0.50 1 calc PR D 2
H(162) H 0.5906 0.4647 0.4349 0.072 Uiso 1 1 calc R . .
H(16A) H 0.5765 0.2063 0.3144 0.065 Uiso 1 1 calc R . .
H(16B) H 0.5832 0.1541 0.4129 0.065 Uiso 1 1 calc R . .
H(16C) H 0.5869 0.0241 0.3414 0.065 Uiso 1 1 calc R . .
H(16D) H 0.6071 0.7281 0.4779 0.091 Uiso 1 1 calc R . .
H(16E) H 0.5671 0.6699 0.5131 0.091 Uiso 1 1 calc R . .
H(16F) H 0.5607 0.7855 0.4314 0.091 Uiso 1 1 calc R . .
H(16G) H 0.5206 0.4427 0.4333 0.147 Uiso 1 1 calc R . .
H(16H) H 0.5233 0.4137 0.3356 0.147 Uiso 1 1 calc R . .
H(16I) H 0.5079 0.5828 0.3642 0.147 Uiso 1 1 calc R . .
H(17A) H 0.6575 0.0202 0.2413 0.058 Uiso 1 1 calc R . .
H(17B) H 0.6904 0.1640 0.2463 0.058 Uiso 1 1 calc R . .
H(17C) H 0.6410 0.1961 0.2125 0.058 Uiso 1 1 calc R . .
H(213) H 0.5328 0.2031 0.7672 0.082 Uiso 1 1 calc R . .
H(215) H 0.6238 0.2075 0.9825 0.112 Uiso 1 1 calc R . .
H(222) H 0.5874 -0.0359 0.6450 0.062 Uiso 1 1 calc R . .
H(22A) H 0.5626 0.2889 0.6239 0.090 Uiso 1 1 calc R . .
H(22B) H 0.5629 0.1713 0.5450 0.090 Uiso 1 1 calc R . .
H(22C) H 0.6062 0.2140 0.6110 0.090 Uiso 1 1 calc R . .
H(22D) H 0.5049 0.0908 0.6340 0.143 Uiso 1 1 calc R . .
H(22E) H 0.5186 -0.0734 0.6837 0.143 Uiso 1 1 calc R . .
H(22F) H 0.5179 -0.0595 0.5835 0.143 Uiso 1 1 calc R . .
H(242) H 0.5180 0.2538 0.9265 0.107 Uiso 1 1 calc R B 1
H(24A) H 0.5679 0.5281 0.8965 0.079 Uiso 0.50 1 calc PR C 1
H(24B) H 0.5272 0.5470 0.9370 0.079 Uiso 0.50 1 calc PR C 1
H(24C) H 0.5220 0.4846 0.8406 0.079 Uiso 0.50 1 calc PR C 1
H(24D) H 0.5873 0.4851 0.9945 0.073 Uiso 0.50 1 calc PR C 2
H(24E) H 0.5397 0.5481 0.9670 0.073 Uiso 0.50 1 calc PR C 2
H(24F) H 0.5676 0.5305 0.8966 0.073 Uiso 0.50 1 calc PR C 2
H(25A) H 0.5854 0.2412 1.0581 0.073 Uiso 0.50 1 calc PR C 1
H(25B) H 0.5506 0.3710 1.0684 0.073 Uiso 0.50 1 calc PR C 1
H(25C) H 0.5921 0.4251 1.0372 0.073 Uiso 0.50 1 calc PR C 1
H(25D) H 0.5049 0.4098 0.8104 0.073 Uiso 0.50 1 calc PR C 2
H(25E) H 0.4813 0.4200 0.8884 0.073 Uiso 0.50 1 calc PR C 2
H(25F) H 0.4839 0.2533 0.8407 0.073 Uiso 0.50 1 calc PR C 2
H(262) H 0.6975 -0.0333 0.9052 0.072 Uiso 1 1 calc R . .
H(26A) H 0.5858 -0.4718 0.7351 0.080 Uiso 1 1 calc R . .
H(26B) H 0.5800 -0.3391 0.6613 0.080 Uiso 1 1 calc R . .
H(26C) H 0.5747 -0.2917 0.7554 0.080 Uiso 1 1 calc R . .
H(26D) H 0.7067 0.2905 0.9620 0.097 Uiso 1 1 calc R . .
H(26E) H 0.7169 0.2258 0.8745 0.097 Uiso 1 1 calc R . .
H(26F) H 0.7450 0.1686 0.9647 0.097 Uiso 1 1 calc R . .
H(26G) H 0.6801 0.0930 1.0593 0.143 Uiso 1 1 calc R . .
H(26H) H 0.7162 -0.0338 1.0529 0.143 Uiso 1 1 calc R . .
H(26I) H 0.6674 -0.0841 1.0254 0.143 Uiso 1 1 calc R . .
H(27A) H 0.6433 -0.2825 0.9115 0.072 Uiso 1 1 calc R . .
H(27B) H 0.6913 -0.3330 0.9161 0.072 Uiso 1 1 calc R . .
H(27C) H 0.6547 -0.4643 0.8953 0.072 Uiso 1 1 calc R . .

loop_
_atom_site_aniso_label
_atom_site_aniso_U_11
_atom_site_aniso_U_22
_atom_site_aniso_U_33
_atom_site_aniso_U_12
_atom_site_aniso_U_13
_atom_site_aniso_U_23
Ti1 0.0284(7) 0.0226(7) 0.0301(7) -0.0014(6) 0.0040(5) 0.0034(6)
Ti2 0.0418(8) 0.0236(7) 0.0349(7) 0.0015(7) 0.0191(6) -0.0005(7)
S2 0.0332(11) 0.0247(9) 0.0306(10) 0.0002(8) 0.0133(8) -0.0014(8)
S1] 0.0303(10) 0.0244(9) 0.0262(10) 0.0023(8) 0.0037(7) 0.0030(8)
C11 0.031(4) 0.037(5) 0.024(4) 0.001(3) -0.004(3) 0.007(3)
C12 0.054(5) 0.039(5) 0.022(4) 0.014(4) 0.004(4) 0.009(3)
C13 0.056(6) 0.033(5) 0.036(5) 0.021(4) 0.016(4) 0.011(4)
C14 0.056(6) 0.028(4) 0.042(5) 0.006(4) 0.020(4) 0.012(4)
C15 0.035(5) 0.027(4) 0.043(5) 0.009(3) 0.013(4) 0.000(3)
C16 0.038(5) 0.040(5) 0.051(5) -0.002(3) 0.005(4) 0.000(4)
C17 0.040(5) 0.033(5) 0.037(5) -0.006(3) -0.005(4) -0.001(3)
C21 0.034(4) 0.033(5) 0.056(5) 0.005(4) 0.022(4) -0.006(4)
C22 0.051(6) 0.044(5) 0.054(6) 0.019(4) 0.014(5) 0.003(5)
C23 0.066(6) 0.020(4) 0.046(5) 0.007(4) 0.016(4) -0.006(4)
C24 0.068(6) 0.027(4) 0.040(5) 0.011(4) 0.020(4) -0.006(4)
C25 0.049(5) 0.047(5) 0.037(5) 0.018(4) 0.020(4) -0.001(4)
C26 0.056(6) 0.049(6) 0.060(6) -0.005(4) 0.024(5) -0.008(4)
C27 0.067(6) 0.047(6) 0.038(5) 0.010(4) 0.030(4) 0.002(4)
C111 0.037(5) 0.022(4) 0.031(4) -0.003(3) 0.000(3) 0.010(3)
C112 0.056(5) 0.018(4) 0.030(4) -0.003(3) 0.004(4) -0.009(3)
C113 0.112(9) 0.030(5) 0.026(4) 0.011(5) -0.012(5) 0.009(4)
C114 0.079(8) 0.027(5) 0.067(7) -0.003(5) -0.044(6) 0.013(5)
C115 0.031(5) 0.031(5) 0.113(9) -0.006(4) -0.024(5) 0.028(6)
C116 0.034(5) 0.020(4) 0.078(7) -0.003(3) 0.007(4) 0.014(4)
C121 0.054(5) 0.034(5) 0.053(5) 0.001(4) 0.028(4) -0.004(4)
C122 0.080(7) 0.029(4) 0.031(5) 0.002(4) 0.026(5) -0.007(3)
C123 0.142(11) 0.041(6) 0.039(6) -0.002(6) 0.048(6) -0.003(4)
C142 0.098(9) 0.037(6) 0.084(9) -0.014(5) -0.050(7) 0.019(6)
C14A 0.054(12) 0.051(11) 0.043(12) 0.012(9) 0.001(9) 0.025(9)
C14B 0.032(10) 0.042(10) 0.059(12) 0.015(8) -0.009(8) 0.028(9)
C15A 0.058(13) 0.073(14) 0.032(10) 0.002(11) 0.003(9) 0.014(10)
C15B 0.032(11) 0.094(17) 0.073(15) 0.012(11) -0.006(10) 0.019(14)
C161 0.052(6) 0.054(6) 0.079(7) 0.010(5) 0.025(5) 0.024(6)
C162 0.028(5) 0.047(6) 0.106(9) 0.014(4) 0.019(5) 0.040(6)
C163 0.031(6) 0.064(7) 0.206(16) -0.006(5) 0.041(8) 0.014(9)
C211 0.044(5) 0.019(4) 0.050(5) -0.004(3) 0.030(4) -0.005(3)
C212 0.029(5) 0.029(4) 0.079(7) -0.001(3) 0.028(4) 0.002(4)
C213 0.049(6) 0.036(5) 0.136(10) -0.003(5) 0.055(6) -0.026(7)
C214 0.108(10) 0.019(5) 0.123(11) 0.012(5) 0.084(9) 0.004(6)
C215 0.233(16) 0.027(5) 0.047(6) 0.038(8) 0.086(8) 0.006(5)
C216 0.108(9) 0.020(4) 0.043(6) 0.017(5) 0.040(6) 0.015(4)
C221 0.057(6) 0.049(5) 0.070(6) -0.001(5) 0.007(5) 0.001(6)
C222 0.025(5) 0.045(5) 0.082(8) 0.001(4) 0.004(5) -0.019(5)
C223 0.025(5) 0.071(8) 0.185(15) 0.005(5) 0.011(7) -0.028(9)
C242 0.118(11) 0.035(5) 0.149(13) -0.011(6) 0.106(10) -0.025(7)
C24A 0.053(13) 0.060(13) 0.043(12) 0.023(10) 0.005(10) -0.008(10)
C24B 0.047(12) 0.065(13) 0.039(11) 0.035(10) 0.018(9) -0.007(10)
C25A 0.078(14) 0.038(10) 0.038(11) 0.021(9) 0.031(10) -0.007(8)
C261 0.107(8) 0.053(6) 0.032(5) 0.025(6) 0.008(5) 0.015(5)
C262 0.131(10) 0.029(5) 0.023(5) 0.033(5) 0.023(5) 0.005(4)
C263 0.221(16) 0.047(7) 0.014(5) 0.021(8) 0.015(7) 0.015(4)

loop_
_geom_angle_atom_site_label_1
_geom_angle_atom_site_label_2
_geom_angle_atom_site_label_3
_geom_angle
_geom_angle_site_symmetry_1
_geom_angle_site_symmetry_3
_geom_angle_publ_flag
C(17) Ti(1) C(16) 97.1(3) . . ?
C(17) Ti(1) C(14) 96.5(3) . . ?
C(16) Ti(1) C(14) 95.5(3) . . ?
C(17) Ti(1) S(1]) 110.4(2) . . ?
C(16) Ti(1) S(1]) 107.9(2) . . ?
C(14) Ti(1) S(1]) 141.2(2) . . ?
C(17) Ti(1) C(13) 131.1(3) . . ?
C(16) Ti(1) C(13) 85.6(3) . . ?
C(14) Ti(1) C(13) 35.0(3) . . ?
S(1]) Ti(1) C(13) 115.1(2) . . ?
C(17) Ti(1) C(15) 85.9(3) . . ?
C(16) Ti(1) C(15) 129.3(3) . . ?
C(14) Ti(1) C(15) 34.4(3) . . ?
S(1]) Ti(1) C(15) 118.4(2) . . ?
C(13) Ti(1) C(15) 57.4(3) . . ?
C(17) Ti(1) C(11) 110.1(3) . . ?
C(16) Ti(1) C(11) 142.8(3) . . ?
C(14) Ti(1) C(11) 57.7(3) . . ?
S(1]) Ti(1) C(11) 86.4(2) . . ?
C(13) Ti(1) C(11) 57.4(3) . . ?
C(15) Ti(1) C(11) 34.6(3) . . ?
C(17) Ti(1) C(12) 142.6(3) . . ?
C(16) Ti(1) C(12) 110.7(3) . . ?
C(14) Ti(1) C(12) 57.5(3) . . ?
S(1]) Ti(1) C(12) 85.0(2) . . ?
C(13) Ti(1) C(12) 34.1(3) . . ?
C(15) Ti(1) C(12) 57.2(3) . . ?
C(11) Ti(1) C(12) 34.6(3) . . ?
C(27) Ti(2) C(26) 97.3(4) . . ?
C(27) Ti(2) S(2) 108.5(3) . . ?
C(26) Ti(2) S(2) 109.3(3) . . ?
C(27) Ti(2) C(22) 86.2(3) . . ?
C(26) Ti(2) C(22) 130.6(4) . . ?
S(2) Ti(2) C(22) 116.1(2) . . ?
C(27) Ti(2) C(21) 110.9(3) . . ?
C(26) Ti(2) C(21) 142.8(3) . . ?
S(2) Ti(2) C(21) 84.8(2) . . ?
C(22) Ti(2) C(21) 34.7(3) . . ?
C(27) Ti(2) C(23) 96.3(3) . . ?
C(26) Ti(2) C(23) 96.9(3) . . ?
S(2) Ti(2) C(23) 140.6(2) . . ?
C(22) Ti(2) C(23) 34.2(3) . . ?
C(21) Ti(2) C(23) 57.4(3) . . ?
C(27) Ti(2) C(24) 131.0(3) . . ?
C(26) Ti(2) C(24) 86.1(4) . . ?
S(2) Ti(2) C(24) 116.3(2) . . ?
C(22) Ti(2) C(24) 57.4(3) . . ?
C(21) Ti(2) C(24) 57.2(3) . . ?
C(23) Ti(2) C(24) 35.2(3) . . ?
C(27) Ti(2) C(25) 143.2(3) . . ?
C(26) Ti(2) C(25) 110.4(3) . . ?
S(2) Ti(2) C(25) 85.3(2) . . ?
C(22) Ti(2) C(25) 57.5(3) . . ?
C(21) Ti(2) C(25) 34.5(3) . . ?
C(23) Ti(2) C(25) 57.6(3) . . ?
C(24) Ti(2) C(25) 34.1(3) . . ?
C(211) S(2) Ti(2) 102.5(2) . . ?
C(111) S(1]) Ti(1) 101.8(2) . . ?
C(15) C(11) C(12) 107.2(7) . . ?
C(15) C(11) Ti(1) 72.3(4) . . ?
C(12) C(11) Ti(1) 73.0(4) . . ?
C(13) C(12) C(11) 107.9(7) . . ?
C(13) C(12) Ti(1) 71.4(4) . . ?
C(11) C(12) Ti(1) 72.3(4) . . ?
C(12) C(13) C(14) 108.4(8) . . ?
C(12) C(13) Ti(1) 74.5(5) . . ?
C(14) C(13) Ti(1) 71.8(4) . . ?
C(15) C(14) C(13) 108.0(8) . . ?
C(15) C(14) Ti(1) 74.2(5) . . ?
C(13) C(14) Ti(1) 73.1(5) . . ?
C(14) C(15) C(11) 108.4(7) . . ?
C(14) C(15) Ti(1) 71.4(5) . . ?
C(11) C(15) Ti(1) 73.2(4) . . ?
C(22) C(21) C(25) 108.1(8) . . ?
C(22) C(21) Ti(2) 72.6(5) . . ?
C(25) C(21) Ti(2) 73.6(4) . . ?
C(23) C(22) C(21) 108.6(9) . . ?
C(23) C(22) Ti(2) 73.0(5) . . ?
C(21) C(22) Ti(2) 72.7(5) . . ?
C(22) C(23) C(24) 107.4(8) . . ?
C(22) C(23) Ti(2) 72.8(5) . . ?
C(24) C(23) Ti(2) 72.7(4) . . ?
C(25) C(24) C(23) 108.2(8) . . ?
C(25) C(24) Ti(2) 73.5(5) . . ?
C(23) C(24) Ti(2) 72.2(4) . . ?
C(24) C(25) C(21) 107.7(8) . . ?
C(24) C(25) Ti(2) 72.4(5) . . ?
C(21) C(25) Ti(2) 71.9(4) . . ?
C(112) C(111) C(116) 118.5(7) . . ?
C(112) C(111) S(1]) 120.0(6) . . ?
C(116) C(111) S(1]) 121.2(6) . . ?
C(111) C(112) C(113) 119.1(9) . . ?
C(111) C(112) C(122) 122.5(7) . . ?
C(113) C(112) C(122) 118.2(8) . . ?
C(114) C(113) C(112) 122.1(9) . . ?
C(115) C(114) C(113) 116.9(8) . . ?
C(115) C(114) C(142) 122.6(11) . . ?
C(113) C(114) C(142) 120.2(11) . . ?
C(114) C(115) C(116) 123.3(9) . . ?
C(115) C(116) C(111) 120.0(9) . . ?
C(115) C(116) C(162) 118.1(8) . . ?
C(111) C(116) C(162) 121.9(7) . . ?
C(121) C(122) C(112) 112.5(7) . . ?
C(121) C(122) C(123) 110.3(8) . . ?
C(112) C(122) C(123) 115.3(9) . . ?
C(114) C(142) C(15A) 114.6(11) . . ?
C(114) C(142) C(15B) 111.1(10) . . ?
C(15A) C(142) C(15B) 47.0(11) . . ?
C(114) C(142) C(14A) 111.0(10) . . ?
C(15A) C(142) C(14A) 102.3(11) . . ?
C(15B) C(142) C(14A) 59.4(12) . . ?
C(114) C(142) C(14B) 108.8(10) . . ?
C(15A) C(142) C(14B) 50.9(10) . . ?
C(15B) C(142) C(14B) 97.2(11) . . ?
C(14A) C(142) C(14B) 139.0(10) . . ?
C(116) C(162) C(161) 110.4(7) . . ?
C(116) C(162) C(163) 114.1(11) . . ?
C(161) C(162) C(163) 110.4(9) . . ?
C(212) C(211) C(216) 121.8(8) . . ?
C(212) C(211) S(2) 120.1(7) . . ?
C(216) C(211) S(2) 117.8(7) . . ?
C(211) C(212) C(213) 118.8(10) . . ?
C(211) C(212) C(222) 122.8(7) . . ?
C(213) C(212) C(222) 118.4(9) . . ?
C(214) C(213) C(212) 122.5(10) . . ?
C(213) C(214) C(215) 117.3(9) . . ?
C(213) C(214) C(242) 123.5(12) . . ?
C(215) C(214) C(242) 119.0(12) . . ?
C(214) C(215) C(216) 122.8(10) . . ?
C(211) C(216) C(215) 116.8(10) . . ?
C(211) C(216) C(262) 124.8(8) . . ?
C(215) C(216) C(262) 118.4(9) . . ?
C(221) C(222) C(212) 109.8(7) . . ?
C(221) C(222) C(223) 110.8(9) . . ?
C(212) C(222) C(223) 114.2(10) . . ?
C(214) C(242) C(24A) 107.6(10) . . ?
C(214) C(242) C(24B) 108.9(9) . . ?
C(24A) C(242) C(24B) 35.4(9) . . ?
C(214) C(242) C(25A) 111.2(11) . . ?
C(24A) C(242) C(25A) 100.7(11) . . ?
C(24B) C(242) C(25A) 67.1(11) . . ?
C(214) C(242) C(25B) 107.4(11) . . ?
C(24A) C(242) C(25B) 63.8(11) . . ?
C(24B) C(242) C(25B) 97.5(11) . . ?
C(25A) C(242) C(25B) 141.3(10) . . ?
C(216) C(262) C(263) 113.4(10) . . ?
C(216) C(262) C(261) 111.8(7) . . ?
C(263) C(262) C(261) 110.8(9) . . ?

loop_
_geom_bond_atom_site_label_1
_geom_bond_atom_site_label_2
_geom_bond_distance
_geom_bond_site_symmetry_2
_geom_bond_publ_flag
Ti(1) C(17) 2.070(8) . ?
Ti(1) C(16) 2.084(8) . ?
Ti(1) C(14) 2.324(8) . ?
Ti(1) S(1]) 2.326(2) . ?
Ti(1) C(13) 2.341(8) . ?
Ti(1) C(15) 2.360(7) . ?
Ti(1) C(11) 2.371(7) . ?
Ti(1) C(12) 2.380(8) . ?
Ti(2) C(27) 2.061(8) . ?
Ti(2) C(26) 2.072(9) . ?
Ti(2) S(2) 2.325(2) . ?
Ti(2) C(22) 2.350(9) . ?
Ti(2) C(21) 2.352(7) . ?
Ti(2) C(23) 2.353(8) . ?
Ti(2) C(24) 2.359(8) . ?
Ti(2) C(25) 2.373(8) . ?
S(2) C(211) 1.804(7) . ?
S(1]) C(111) 1.779(7) . ?
C(11) C(15) 1.406(11) . ?
C(11) C(12) 1.415(11) . ?
C(12) C(13) 1.386(12) . ?
C(13) C(14) 1.403(12) . ?
C(14) C(15) 1.386(12) . ?
C(21) C(22) 1.401(12) . ?
C(21) C(25) 1.402(12) . ?
C(22) C(23) 1.382(13) . ?
C(23) C(24) 1.423(12) . ?
C(24) C(25) 1.389(13) . ?
C(111) C(112) 1.397(11) . ?
C(111) C(116) 1.403(11) . ?
C(112) C(113) 1.423(12) . ?
C(112) C(122) 1.513(13) . ?
C(113) C(114) 1.381(15) . ?
C(114) C(115) 1.374(15) . ?
C(114) C(142) 1.516(13) . ?
C(115) C(116) 1.383(13) . ?
C(116) C(162) 1.522(14) . ?
C(121) C(122) 1.509(12) . ?
C(122) C(123) 1.533(12) . ?
C(142) C(15A) 1.521(16) . ?
C(142) C(15B) 1.568(16) . ?
C(142) C(14A) 1.690(15) . ?
C(142) C(14B) 1.701(15) . ?
C(161) C(162) 1.523(16) . ?
C(162) C(163) 1.531(14) . ?
C(211) C(212) 1.382(12) . ?
C(211) C(216) 1.400(13) . ?
C(212) C(213) 1.393(12) . ?
C(212) C(222) 1.515(14) . ?
C(213) C(214) 1.379(17) . ?
C(214) C(215) 1.390(18) . ?
C(214) C(242) 1.520(13) . ?
C(215) C(216) 1.415(14) . ?
C(216) C(262) 1.517(16) . ?
C(221) C(222) 1.502(14) . ?
C(222) C(223) 1.537(13) . ?
C(242) C(24A) 1.542(15) . ?
C(242) C(24B) 1.558(15) . ?
C(242) C(25A) 1.697(15) . ?
C(242) C(25B) 1.724(15) . ?
C(261) C(262) 1.529(15) . ?
C(262) C(263) 1.525(12) . ?

loop_
_geom_torsion_atom_site_label_1
_geom_torsion_atom_site_label_2
_geom_torsion_atom_site_label_3
_geom_torsion_atom_site_label_4
_geom_torsion
_geom_torsion_site_symmetry_1
_geom_torsion_site_symmetry_2
_geom_torsion_site_symmetry_3
_geom_torsion_site_symmetry_4
_geom_torsion_publ_flag
C(27) Ti(2) S(2) C(211) -53.8(4) . . . . ?
C(26) Ti(2) S(2) C(211) 51.2(4) . . . . ?
C(22) Ti(2) S(2) C(211) -148.7(4) . . . . ?
C(21) Ti(2) S(2) C(211) -164.2(4) . . . . ?
C(23) Ti(2) S(2) C(211) 180.0(5) . . . . ?
C(24) Ti(2) S(2) C(211) 146.6(4) . . . . ?
C(25) Ti(2) S(2) C(211) 161.2(4) . . . . ?
C(17) Ti(1) S(1]) C(111) 51.2(4) . . . . ?
C(16) Ti(1) S(1]) C(111) -53.8(4) . . . . ?
C(14) Ti(1) S(1]) C(111) -177.9(4) . . . . ?
C(13) Ti(1) S(1]) C(111) -147.4(4) . . . . ?
C(15) Ti(1) S(1]) C(111) 147.7(4) . . . . ?
C(11) Ti(1) S(1]) C(111) 161.3(3) . . . . ?
C(12) Ti(1) S(1]) C(111) -164.0(3) . . . . ?
C(17) Ti(1) C(11) C(15) -48.2(5) . . . . ?
C(16) Ti(1) C(11) C(15) 86.3(7) . . . . ?
C(14) Ti(1) C(11) C(15) 36.7(5) . . . . ?
S(1]) Ti(1) C(11) C(15) -158.6(5) . . . . ?
C(13) Ti(1) C(11) C(15) 78.5(5) . . . . ?
C(12) Ti(1) C(11) C(15) 115.0(7) . . . . ?
C(17) Ti(1) C(11) C(12) -163.2(5) . . . . ?
C(16) Ti(1) C(11) C(12) -28.7(8) . . . . ?
C(14) Ti(1) C(11) C(12) -78.3(5) . . . . ?
S(1]) Ti(1) C(11) C(12) 86.5(4) . . . . ?
C(13) Ti(1) C(11) C(12) -36.5(4) . . . . ?
C(15) Ti(1) C(11) C(12) -115.0(7) . . . . ?
C(15) C(11) C(12) C(13) -1.8(8) . . . . ?
Ti(1) C(11) C(12) C(13) 62.9(5) . . . . ?
C(15) C(11) C(12) Ti(1) -64.7(5) . . . . ?
C(17) Ti(1) C(12) C(13) -90.0(7) . . . . ?
C(16) Ti(1) C(12) C(13) 45.3(6) . . . . ?
C(14) Ti(1) C(12) C(13) -37.8(5) . . . . ?
S(1]) Ti(1) C(12) C(13) 152.5(5) . . . . ?
C(15) Ti(1) C(12) C(13) -78.9(5) . . . . ?
C(11) Ti(1) C(12) C(13) -116.6(7) . . . . ?
C(17) Ti(1) C(12) C(11) 26.6(7) . . . . ?
C(16) Ti(1) C(12) C(11) 161.9(5) . . . . ?
C(14) Ti(1) C(12) C(11) 78.8(5) . . . . ?
S(1]) Ti(1) C(12) C(11) -90.8(4) . . . . ?
C(13) Ti(1) C(12) C(11) 116.6(7) . . . . ?
C(15) Ti(1) C(12) C(11) 37.7(5) . . . . ?
C(11) C(12) C(13) C(14) 0.8(9) . . . . ?
Ti(1) C(12) C(13) C(14) 64.3(5) . . . . ?
C(11) C(12) C(13) Ti(1) -63.5(5) . . . . ?
C(17) Ti(1) C(13) C(12) 126.2(5) . . . . ?
C(16) Ti(1) C(13) C(12) -138.2(5) . . . . ?
C(14) Ti(1) C(13) C(12) 115.9(8) . . . . ?
S(1]) Ti(1) C(13) C(12) -30.5(5) . . . . ?
C(15) Ti(1) C(13) C(12) 78.4(5) . . . . ?
C(11) Ti(1) C(13) C(12) 37.1(5) . . . . ?
C(17) Ti(1) C(13) C(14) 10.4(7) . . . . ?
C(16) Ti(1) C(13) C(14) 106.0(6) . . . . ?
S(1]) Ti(1) C(13) C(14) -146.3(5) . . . . ?
C(15) Ti(1) C(13) C(14) -37.5(5) . . . . ?
C(11) Ti(1) C(13) C(14) -78.8(6) . . . . ?
C(12) Ti(1) C(13) C(14) -115.9(8) . . . . ?
C(12) C(13) C(14) C(15) 0.5(9) . . . . ?
Ti(1) C(13) C(14) C(15) 66.6(6) . . . . ?
C(12) C(13) C(14) Ti(1) -66.1(5) . . . . ?
C(17) Ti(1) C(14) C(15) 72.9(5) . . . . ?
C(16) Ti(1) C(14) C(15) 170.7(5) . . . . ?
S(1]) Ti(1) C(14) C(15) -61.6(6) . . . . ?
C(13) Ti(1) C(14) C(15) -114.9(8) . . . . ?
C(11) Ti(1) C(14) C(15) -36.9(5) . . . . ?
C(12) Ti(1) C(14) C(15) -78.2(5) . . . . ?
C(17) Ti(1) C(14) C(13) -172.2(6) . . . . ?
C(16) Ti(1) C(14) C(13) -74.4(6) . . . . ?
S(1]) Ti(1) C(14) C(13) 53.3(7) . . . . ?
C(15) Ti(1) C(14) C(13) 114.9(8) . . . . ?
C(11) Ti(1) C(14) C(13) 78.1(6) . . . . ?
C(12) Ti(1) C(14) C(13) 36.8(5) . . . . ?
C(13) C(14) C(15) C(11) -1.6(9) . . . . ?
Ti(1) C(14) C(15) C(11) 64.3(5) . . . . ?
C(13) C(14) C(15) Ti(1) -65.9(6) . . . . ?
C(12) C(11) C(15) C(14) 2.1(9) . . . . ?
Ti(1) C(11) C(15) C(14) -63.1(6) . . . . ?
C(12) C(11) C(15) Ti(1) 65.2(5) . . . . ?
C(17) Ti(1) C(15) C(14) -107.8(5) . . . . ?
C(16) Ti(1) C(15) C(14) -12.0(7) . . . . ?
S(1]) Ti(1) C(15) C(14) 141.2(5) . . . . ?
C(13) Ti(1) C(15) C(14) 38.1(5) . . . . ?
C(11) Ti(1) C(15) C(14) 116.7(7) . . . . ?
C(12) Ti(1) C(15) C(14) 78.9(5) . . . . ?
C(17) Ti(1) C(15) C(11) 135.4(5) . . . . ?
C(16) Ti(1) C(15) C(11) -128.7(5) . . . . ?
C(14) Ti(1) C(15) C(11) -116.7(7) . . . . ?
S(1]) Ti(1) C(15) C(11) 24.5(5) . . . . ?
C(13) Ti(1) C(15) C(11) -78.6(5) . . . . ?
C(12) Ti(1) C(15) C(11) -37.8(5) . . . . ?
C(27) Ti(2) C(21) C(22) 47.3(6) . . . . ?
C(26) Ti(2) C(21) C(22) -89.4(8) . . . . ?
S(2) Ti(2) C(21) C(22) 155.2(6) . . . . ?
C(23) Ti(2) C(21) C(22) -36.7(6) . . . . ?
C(24) Ti(2) C(21) C(22) -78.8(6) . . . . ?
C(25) Ti(2) C(21) C(22) -115.6(8) . . . . ?
C(27) Ti(2) C(21) C(25) 162.9(5) . . . . ?
C(26) Ti(2) C(21) C(25) 26.3(8) . . . . ?
S(2) Ti(2) C(21) C(25) -89.2(5) . . . . ?
C(22) Ti(2) C(21) C(25) 115.6(8) . . . . ?
C(23) Ti(2) C(21) C(25) 78.9(6) . . . . ?
C(24) Ti(2) C(21) C(25) 36.9(5) . . . . ?
C(25) C(21) C(22) C(23) -0.8(10) . . . . ?
Ti(2) C(21) C(22) C(23) 64.7(6) . . . . ?
C(25) C(21) C(22) Ti(2) -65.5(5) . . . . ?
C(27) Ti(2) C(22) C(23) 107.2(6) . . . . ?
C(26) Ti(2) C(22) C(23) 10.9(8) . . . . ?
S(2) Ti(2) C(22) C(23) -144.1(5) . . . . ?
C(21) Ti(2) C(22) C(23) -116.3(8) . . . . ?
C(24) Ti(2) C(22) C(23) -38.2(5) . . . . ?
C(25) Ti(2) C(22) C(23) -79.0(6) . . . . ?
C(27) Ti(2) C(22) C(21) -136.5(6) . . . . ?
C(26) Ti(2) C(22) C(21) 127.2(6) . . . . ?
S(2) Ti(2) C(22) C(21) -27.7(6) . . . . ?
C(23) Ti(2) C(22) C(21) 116.3(8) . . . . ?
C(24) Ti(2) C(22) C(21) 78.1(6) . . . . ?
C(25) Ti(2) C(22) C(21) 37.3(5) . . . . ?
C(21) C(22) C(23) C(24) 0.4(10) . . . . ?
Ti(2) C(22) C(23) C(24) 64.9(6) . . . . ?
C(21) C(22) C(23) Ti(2) -64.6(6) . . . . ?
C(27) Ti(2) C(23) C(22) -73.6(6) . . . . ?
C(26) Ti(2) C(23) C(22) -171.7(6) . . . . ?
S(2) Ti(2) C(23) C(22) 56.1(7) . . . . ?
C(21) Ti(2) C(23) C(22) 37.3(5) . . . . ?
C(24) Ti(2) C(23) C(22) 115.1(8) . . . . ?
C(25) Ti(2) C(23) C(22) 78.4(6) . . . . ?
C(27) Ti(2) C(23) C(24) 171.3(6) . . . . ?
C(26) Ti(2) C(23) C(24) 73.2(6) . . . . ?
S(2) Ti(2) C(23) C(24) -59.0(7) . . . . ?
C(22) Ti(2) C(23) C(24) -115.1(8) . . . . ?
C(21) Ti(2) C(23) C(24) -77.9(6) . . . . ?
C(25) Ti(2) C(23) C(24) -36.7(5) . . . . ?
C(22) C(23) C(24) C(25) 0.1(9) . . . . ?
Ti(2) C(23) C(24) C(25) 65.2(5) . . . . ?
C(22) C(23) C(24) Ti(2) -65.0(6) . . . . ?
C(27) Ti(2) C(24) C(25) -127.4(6) . . . . ?
C(26) Ti(2) C(24) C(25) 136.3(6) . . . . ?
S(2) Ti(2) C(24) C(25) 26.6(6) . . . . ?
C(22) Ti(2) C(24) C(25) -78.8(6) . . . . ?
C(21) Ti(2) C(24) C(25) -37.3(5) . . . . ?
C(23) Ti(2) C(24) C(25) -116.0(8) . . . . ?
C(27) Ti(2) C(24) C(23) -11.5(8) . . . . ?
C(26) Ti(2) C(24) C(23) -107.7(6) . . . . ?
S(2) Ti(2) C(24) C(23) 142.6(5) . . . . ?
C(22) Ti(2) C(24) C(23) 37.2(5) . . . . ?
C(21) Ti(2) C(24) C(23) 78.7(6) . . . . ?
C(25) Ti(2) C(24) C(23) 116.0(8) . . . . ?
C(23) C(24) C(25) C(21) -0.6(9) . . . . ?
Ti(2) C(24) C(25) C(21) 63.7(5) . . . . ?
C(23) C(24) C(25) Ti(2) -64.3(5) . . . . ?
C(22) C(21) C(25) C(24) 0.8(9) . . . . ?
Ti(2) C(21) C(25) C(24) -64.0(5) . . . . ?
C(22) C(21) C(25) Ti(2) 64.8(6) . . . . ?
C(27) Ti(2) C(25) C(24) 88.9(7) . . . . ?
C(26) Ti(2) C(25) C(24) -47.3(6) . . . . ?
S(2) Ti(2) C(25) C(24) -156.2(5) . . . . ?
C(22) Ti(2) C(25) C(24) 78.6(6) . . . . ?
C(21) Ti(2) C(25) C(24) 116.1(7) . . . . ?
C(23) Ti(2) C(25) C(24) 37.8(5) . . . . ?
C(27) Ti(2) C(25) C(21) -27.2(8) . . . . ?
C(26) Ti(2) C(25) C(21) -163.4(5) . . . . ?
S(2) Ti(2) C(25) C(21) 87.7(5) . . . . ?
C(22) Ti(2) C(25) C(21) -37.5(5) . . . . ?
C(23) Ti(2) C(25) C(21) -78.3(6) . . . . ?
C(24) Ti(2) C(25) C(21) -116.1(7) . . . . ?
Ti(1) S(1]) C(111) C(112) -90.9(6) . . . . ?
Ti(1) S(1]) C(111) C(116) 95.8(6) . . . . ?
C(116) C(111) C(112) C(113) 1.1(11) . . . . ?
S(1]) C(111) C(112) C(113) -172.4(6) . . . . ?
C(116) C(111) C(112) C(122) 177.5(7) . . . . ?
S(1]) C(111) C(112) C(122) 4.1(10) . . . . ?
C(111) C(112) C(113) C(114) 0.3(13) . . . . ?
C(122) C(112) C(113) C(114) -176.3(8) . . . . ?
C(112) C(113) C(114) C(115) -2.1(14) . . . . ?
C(112) C(113) C(114) C(142) -177.4(8) . . . . ?
C(113) C(114) C(115) C(116) 2.6(14) . . . . ?
C(142) C(114) C(115) C(116) 177.8(9) . . . . ?
C(114) C(115) C(116) C(111) -1.3(14) . . . . ?
C(114) C(115) C(116) C(162) 177.6(9) . . . . ?
C(112) C(111) C(116) C(115) -0.6(12) . . . . ?
S(1]) C(111) C(116) C(115) 172.8(7) . . . . ?
C(112) C(111) C(116) C(162) -179.5(8) . . . . ?
S(1]) C(111) C(116) C(162) -6.1(11) . . . . ?
C(111) C(112) C(122) C(121) -87.4(9) . . . . ?
C(113) C(112) C(122) C(121) 89.0(9) . . . . ?
C(111) C(112) C(122) C(123) 144.9(8) . . . . ?
C(113) C(112) C(122) C(123) -38.6(11) . . . . ?
C(115) C(114) C(142) C(15A) 61.8(15) . . . . ?
C(113) C(114) C(142) C(15A) -123.2(13) . . . . ?
C(115) C(114) C(142) C(15B) 112.9(14) . . . . ?
C(113) C(114) C(142) C(15B) -72.1(15) . . . . ?
C(115) C(114) C(142) C(14A) 177.1(11) . . . . ?
C(113) C(114) C(142) C(14A) -7.9(14) . . . . ?
C(115) C(114) C(142) C(14B) 7.0(13) . . . . ?
C(113) C(114) C(142) C(14B) -178.0(10) . . . . ?
C(115) C(116) C(162) C(161) -80.6(10) . . . . ?
C(111) C(116) C(162) C(161) 98.3(9) . . . . ?
C(115) C(116) C(162) C(163) 44.3(12) . . . . ?
C(111) C(116) C(162) C(163) -136.8(9) . . . . ?
Ti(2) S(2) C(211) C(212) -93.2(6) . . . . ?
Ti(2) S(2) C(211) C(216) 92.4(6) . . . . ?
C(216) C(211) C(212) C(213) 1.3(12) . . . . ?
S(2) C(211) C(212) C(213) -172.8(7) . . . . ?
C(216) C(211) C(212) C(222) 179.2(8) . . . . ?
S(2) C(211) C(212) C(222) 5.0(11) . . . . ?
C(211) C(212) C(213) C(214) 0.7(14) . . . . ?
C(222) C(212) C(213) C(214) -177.2(9) . . . . ?
C(212) C(213) C(214) C(215) -2.3(15) . . . . ?
C(212) C(213) C(214) C(242) -177.3(9) . . . . ?
C(213) C(214) C(215) C(216) 2.0(16) . . . . ?
C(242) C(214) C(215) C(216) 177.2(9) . . . . ?
C(212) C(211) C(216) C(215) -1.6(12) . . . . ?
S(2) C(211) C(216) C(215) 172.7(7) . . . . ?
C(212) C(211) C(216) C(262) -178.5(8) . . . . ?
S(2) C(211) C(216) C(262) -4.3(11) . . . . ?
C(214) C(215) C(216) C(211) -0.1(15) . . . . ?
C(214) C(215) C(216) C(262) 177.0(10) . . . . ?
C(211) C(212) C(222) C(221) -94.6(9) . . . . ?
C(213) C(212) C(222) C(221) 83.3(10) . . . . ?
C(211) C(212) C(222) C(223) 140.3(9) . . . . ?
C(213) C(212) C(222) C(223) -41.8(12) . . . . ?
C(213) C(214) C(242) C(24A) -74.0(15) . . . . ?
C(215) C(214) C(242) C(24A) 111.2(14) . . . . ?
C(213) C(214) C(242) C(24B) -111.3(13) . . . . ?
C(215) C(214) C(242) C(24B) 73.8(14) . . . . ?
C(213) C(214) C(242) C(25A) 176.6(11) . . . . ?
C(215) C(214) C(242) C(25A) 1.8(14) . . . . ?
C(213) C(214) C(242) C(25B) -6.8(14) . . . . ?
C(215) C(214) C(242) C(25B) 178.4(11) . . . . ?
C(211) C(216) C(262) C(263) -140.3(9) . . . . ?
C(215) C(216) C(262) C(263) 42.8(12) . . . . ?
C(211) C(216) C(262) C(261) 93.6(10) . . . . ?
C(215) C(216) C(262) C(261) -83.3(10) . . . . ?
